data_7718473
loop_
_publ_author_name
'Liu, Shaohua'
'Zhang, Lili'
'Li, Ke'
'Ma, Xiaotian'
'Long, Xifa'
'Yang, Yun'

_publ_section_title
;
 Coordinated assembly of alkali and alkaline earth metals with the
 perfluorinated [AlF<sub>6</sub>] group to design deep-ultraviolet
 zero-order waveplate materials.
;
_journal_issue 18
_journal_name_full 'Dalton transactions (Cambridge, England : 2003)'
_journal_page_first 7214
_journal_page_last 7220
_journal_paper_doi 10.1039/d5dt00356c
_journal_volume 54
_journal_year 2025
_chemical_formula_moiety 'Al2 F9 K Li2'
_chemical_formula_sum 'Al2 F9 K Li2'
_chemical_formula_weight 277.94
_space_group_crystal_system monoclinic
_space_group_IT_number 12
_space_group_name_Hall '-C 2y'
_space_group_name_H-M_alt 'C 1 2/m 1'
_atom_sites_solution_primary dual
_audit_creation_date 2024-01-24
_audit_creation_method
;
Olex2 1.5-alpha
(compiled 2023.03.06 svn.rbb2c1857 for OlexSys, GUI svn.r6804)
;
_audit_update_record
;
2025-02-13 deposited with the CCDC.	2025-03-27 downloaded from the CCDC.
;
_cell_angle_alpha 90
_cell_angle_beta 119.857(5)
_cell_angle_gamma 90
_cell_formula_units_Z 4
_cell_length_a 7.1962(10)
_cell_length_b 14.7046(15)
_cell_length_c 7.1852(9)
_cell_measurement_reflns_used 1137
_cell_measurement_temperature 293.00
_cell_measurement_theta_max 27.49
_cell_measurement_theta_min 3.56
_cell_volume 659.40(14)
_computing_cell_refinement 'SAINT V8.40B (?, 2016)'
_computing_data_reduction 'SAINT V8.40B (?, 2016)'
_computing_molecular_graphics 'Olex2 1.5-alpha (Dolomanov et al., 2009)'
_computing_publication_material 'Olex2 1.5-alpha (Dolomanov et al., 2009)'
_computing_structure_refinement 'XL  (Sheldrick, 2008)'
_computing_structure_solution 'SHELXT 2018/2 (Sheldrick, 2018)'
_diffrn_ambient_temperature 293.00
_diffrn_measured_fraction_theta_full 0.997
_diffrn_measured_fraction_theta_max 0.998
_diffrn_measurement_device_type 'Bruker D8 venture'
_diffrn_measurement_method '\f and \w scans'
_diffrn_radiation_type MoK\a
_diffrn_radiation_wavelength 0.71073
_diffrn_reflns_av_R_equivalents 0.0574
_diffrn_reflns_av_unetI/netI 0.0566
_diffrn_reflns_Laue_measured_fraction_full 0.997
_diffrn_reflns_Laue_measured_fraction_max 0.998
_diffrn_reflns_limit_h_max 9
_diffrn_reflns_limit_h_min -8
_diffrn_reflns_limit_k_max 18
_diffrn_reflns_limit_k_min -18
_diffrn_reflns_limit_l_max 9
_diffrn_reflns_limit_l_min -9
_diffrn_reflns_number 2884
_diffrn_reflns_point_group_measured_fraction_full 0.997
_diffrn_reflns_point_group_measured_fraction_max 0.998
_diffrn_reflns_theta_full 25.242
_diffrn_reflns_theta_max 27.522
_diffrn_reflns_theta_min 2.770
_diffrn_source_current 1.4
_diffrn_source_power 0.07
_diffrn_source_voltage 50.0
_diffrn_standards_number 0
_exptl_absorpt_coefficient_mu 1.199
_exptl_absorpt_correction_T_max 0.7456
_exptl_absorpt_correction_T_min 0.5416
_exptl_absorpt_correction_type multi-scan
_exptl_absorpt_process_details
;
SADABS-2016/2 (Bruker,2016/2) was used for absorption correction.
wR2(int) was 0.1670 before and 0.0697 after correction.
The Ratio of minimum to maximum transmission is 0.7264.
The \l/2 correction factor is Not present.
;
_exptl_crystal_colour 'clear light colourless'
_exptl_crystal_colour_lustre clear
_exptl_crystal_colour_modifier light
_exptl_crystal_colour_primary colourless
_exptl_crystal_density_diffrn 2.800
_exptl_crystal_description block
_exptl_crystal_F_000 528
_exptl_crystal_size_max 0.242
_exptl_crystal_size_mid 0.198
_exptl_crystal_size_min 0.105
_refine_diff_density_max 1.223
_refine_diff_density_min -0.626
_refine_diff_density_rms 0.129
_refine_ls_extinction_method none
_refine_ls_goodness_of_fit_ref 1.078
_refine_ls_hydrogen_treatment undef
_refine_ls_matrix_type full
_refine_ls_number_parameters 69
_refine_ls_number_reflns 798
_refine_ls_number_restraints 0
_refine_ls_restrained_S_all 1.078
_refine_ls_R_factor_all 0.0535
_refine_ls_R_factor_gt 0.0409
_refine_ls_shift/su_max 0.001
_refine_ls_shift/su_mean 0.000
_refine_ls_structure_factor_coef Fsqd
_refine_ls_weighting_details 'w=1/[\s^2^(Fo^2^)+(0.0561P)^2^+0.4716P] where P=(Fo^2^+2Fc^2^)/3'
_refine_ls_weighting_scheme calc
_refine_ls_wR_factor_gt 0.1060
_refine_ls_wR_factor_ref 0.1167
_reflns_Friedel_coverage 0.000
_reflns_number_gt 608
_reflns_number_total 798
_reflns_threshold_expression 'I > 2\s(I)'
_cod_data_source_file d5dt00356c2.cif
_cod_data_source_block Li2KAl2F9
_cod_depositor_comments 'Adding full bibliography for 7718472--7718474.cif.'
_cod_database_code 7718473
_shelx_shelxl_version_number 2018/3
_shelx_space_group_comment
;
The symmetry employed for this shelxl refinement is uniquely defined
by the following loop, which should always be used as a source of
symmetry information in preference to the above space-group names.
They are only intended as comments.
;
_shelx_estimated_absorpt_t_max 0.884
_shelx_estimated_absorpt_t_min 0.760
_olex2_refinement_description
;
;
_olex2_submission_special_instructions 'No special instructions were received'

loop_
_space_group_symop_operation_xyz
'x, y, z'
'-x, y, -z'
'x+1/2, y+1/2, z'
'-x+1/2, y+1/2, -z'
'-x, -y, -z'
'x, -y, z'
'-x+1/2, -y+1/2, -z'
'x+1/2, -y+1/2, z'

loop_
_atom_site_label
_atom_site_type_symbol
_atom_site_fract_x
_atom_site_fract_y
_atom_site_fract_z
_atom_site_U_iso_or_equiv
_atom_site_adp_type
_atom_site_occupancy
_atom_site_site_symmetry_order
_atom_site_calc_flag
_atom_site_refinement_flags_posn
_atom_site_refinement_flags_adp
_atom_site_refinement_flags_occupancy
_atom_site_disorder_assembly
_atom_site_disorder_group
Li1 Li 1.000000 0.7101(4) 0.500000 0.0210(13) Uani 1 2 d S T P . .
Li2 Li 0.500000 0.6971(4) 1.000000 0.0173(12) Uani 1 2 d S T P . .
K1 K 0.24634(12) 0.500000 0.74585(11) 0.0247(3) Uani 1 2 d S T P . .
Al1 Al 0.75159(9) 0.62121(5) 0.75011(9) 0.0084(3) Uani 1 1 d . . . . .
F1 F 0.500000 0.64210(14) 0.500000 0.0201(5) Uani 1 2 d S T P . .
F2 F 1.000000 0.60374(14) 1.000000 0.0234(5) Uani 1 2 d S T P . .
F3 F 0.7175(3) 0.500000 0.7006(3) 0.0203(5) Uani 1 2 d S T P . .
F4 F 0.6077(2) 0.61106(9) 0.8894(2) 0.0180(4) Uani 1 1 d . . . . .
F5 F 0.7686(2) 0.74192(10) 0.7766(2) 0.0202(4) Uani 1 1 d . . . . .
F6 F 0.8928(2) 0.62208(9) 0.6071(2) 0.0192(4) Uani 1 1 d . . . . .

loop_
_atom_site_aniso_label
_atom_site_aniso_U_11
_atom_site_aniso_U_22
_atom_site_aniso_U_33
_atom_site_aniso_U_23
_atom_site_aniso_U_13
_atom_site_aniso_U_12
Li1 0.018(3) 0.022(3) 0.019(3) 0.000 0.007(2) 0.000
Li2 0.013(3) 0.018(3) 0.018(3) 0.000 0.005(2) 0.000
K1 0.0206(5) 0.0227(5) 0.0201(5) 0.000 0.0020(4) 0.000
Al1 0.0078(4) 0.0079(4) 0.0076(4) -0.0001(2) 0.0025(3) -0.00026(19)
F1 0.0149(10) 0.0226(10) 0.0140(10) 0.000 0.0007(8) 0.000
F2 0.0154(11) 0.0296(12) 0.0133(10) 0.000 -0.0019(8) 0.000
F3 0.0268(11) 0.0110(10) 0.0221(10) 0.000 0.0114(9) 0.000
F4 0.0193(8) 0.0223(8) 0.0180(8) 0.0005(6) 0.0135(7) 0.0010(5)
F5 0.0227(8) 0.0091(7) 0.0218(8) -0.0025(5) 0.0058(7) -0.0019(5)
F6 0.0204(8) 0.0242(8) 0.0191(8) 0.0020(5) 0.0144(7) -0.0011(5)

loop_
_atom_type_symbol
_atom_type_description
_atom_type_scat_dispersion_real
_atom_type_scat_dispersion_imag
_atom_type_scat_source
Al Al 0.0645 0.0514 'International Tables Vol C Tables 4.2.6.8 and 6.1.1.4'
F F 0.0171 0.0103 'International Tables Vol C Tables 4.2.6.8 and 6.1.1.4'
K K 0.2009 0.2494 'International Tables Vol C Tables 4.2.6.8 and 6.1.1.4'
Li Li -0.0003 0.0001 'International Tables Vol C Tables 4.2.6.8 and 6.1.1.4'

loop_
_geom_angle_atom_site_label_1
_geom_angle_atom_site_label_2
_geom_angle_atom_site_label_3
_geom_angle
_geom_angle_site_symmetry_1
_geom_angle_site_symmetry_3
_geom_angle_publ_flag
K1 Li1 K1 59.73(10) 5_666 1_655 ?
Al1 Li1 K1 114.06(3) 7_666 5_666 ?
Al1 Li1 K1 114.06(3) 8_565 1_655 ?
Al1 Li1 K1 173.79(12) 8_565 5_666 ?
Al1 Li1 K1 173.79(12) 7_666 1_655 ?
Al1 Li1 Al1 72.15(14) 8_565 7_666 ?
F1 Li1 K1 150.14(5) 7_666 1_655 ?
F1 Li1 K1 150.14(5) 7_666 5_666 ?
F1 Li1 Al1 36.08(7) 7_666 8_565 ?
F1 Li1 Al1 36.08(7) 7_666 7_666 ?
F5 Li1 K1 139.6(2) 8_565 5_666 ?
F5 Li1 K1 139.6(2) 7_666 1_655 ?
F5 Li1 K1 79.92(12) 8_565 1_655 ?
F5 Li1 K1 79.92(12) 7_666 5_666 ?
F5 Li1 Al1 106.3(2) 8_565 7_666 ?
F5 Li1 Al1 106.3(2) 7_666 8_565 ?
F5 Li1 Al1 34.18(10) 7_666 7_666 ?
F5 Li1 Al1 34.18(10) 8_565 8_565 ?
F5 Li1 F1 70.23(17) 7_666 7_666 ?
F5 Li1 F1 70.23(17) 8_565 7_666 ?
F5 Li1 F5 140.5(3) 8_565 7_666 ?
F6 Li1 K1 52.94(14) . 1_655 ?
F6 Li1 K1 52.94(14) 2_756 5_666 ?
F6 Li1 K1 52.76(14) 2_756 1_655 ?
F6 Li1 K1 52.76(14) . 5_666 ?
F6 Li1 Al1 124.05(8) . 7_666 ?
F6 Li1 Al1 124.46(8) 2_756 7_666 ?
F6 Li1 Al1 124.46(8) . 8_565 ?
F6 Li1 Al1 124.05(8) 2_756 8_565 ?
F6 Li1 F1 134.14(14) . 7_666 ?
F6 Li1 F1 134.14(14) 2_756 7_666 ?
F6 Li1 F5 102.70(10) 2_756 7_666 ?
F6 Li1 F5 102.70(10) . 8_565 ?
F6 Li1 F5 104.55(10) 2_756 8_565 ?
F6 Li1 F5 104.55(10) . 7_666 ?
F6 Li1 F6 91.7(3) . 2_756 ?
K1 Li2 K1 64.52(10) . 5_667 ?
Al1 Li2 K1 113.834(17) 7_667 5_667 ?
Al1 Li2 K1 178.35(11) 7_667 . ?
Al1 Li2 K1 178.35(11) 8_465 5_667 ?
Al1 Li2 K1 113.834(17) 8_465 . ?
Al1 Li2 Al1 67.81(11) 7_667 8_465 ?
F4 Li2 K1 55.01(13) 2_657 . ?
F4 Li2 K1 54.60(13) 2_657 5_667 ?
F4 Li2 K1 54.60(13) . . ?
F4 Li2 K1 55.00(13) . 5_667 ?
F4 Li2 Al1 124.76(8) . 7_667 ?
F4 Li2 Al1 124.14(8) . 8_465 ?
F4 Li2 Al1 124.14(8) 2_657 7_667 ?
F4 Li2 Al1 124.76(8) 2_657 8_465 ?
F4 Li2 F4 94.1(3) 2_657 . ?
F4 Li2 F5 110.04(8) 2_657 7_667 ?
F4 Li2 F5 108.14(8) . 7_667 ?
F4 Li2 F5 110.04(8) . 8_465 ?
F4 Li2 F5 108.14(8) 2_657 8_465 ?
F5 Li2 K1 86.42(11) 7_667 5_667 ?
F5 Li2 K1 86.42(11) 8_465 . ?
F5 Li2 K1 150.9(2) 8_465 5_667 ?
F5 Li2 K1 150.9(2) 7_667 . ?
F5 Li2 Al1 95.2(2) 7_667 8_465 ?
F5 Li2 Al1 27.46(11) 8_465 8_465 ?
F5 Li2 Al1 95.2(2) 8_465 7_667 ?
F5 Li2 Al1 27.46(11) 7_667 7_667 ?
F5 Li2 F5 122.7(3) 7_667 8_465 ?
Li2 K1 Li2 115.48(10) . 5_667 ?
Li2 K1 K1 122.26(5) . 5_566 ?
Li2 K1 K1 122.26(5) 5_667 5_566 ?
F3 K1 Li2 103.64(3) 5_666 5_667 ?
F3 K1 Li2 103.64(3) 5_666 . ?
F3 K1 K1 63.97(4) 5_666 5_566 ?
F4 K1 Li2 98.16(6) 5_667 . ?
F4 K1 Li2 98.16(6) 2_657 5_667 ?
F4 K1 Li2 32.77(4) 2_657 . ?
F4 K1 Li2 98.42(6) 6_565 . ?
F4 K1 Li2 32.76(4) 6_565 5_667 ?
F4 K1 Li2 98.42(6) . 5_667 ?
F4 K1 Li2 32.77(4) 5_667 5_667 ?
F4 K1 Li2 32.76(4) . . ?
F4 K1 K1 130.71(4) . 5_566 ?
F4 K1 K1 130.77(4) 5_667 5_566 ?
F4 K1 K1 130.77(4) 2_657 5_566 ?
F4 K1 K1 130.71(4) 6_565 5_566 ?
F4 K1 F3 81.48(5) 6_565 5_666 ?
F4 K1 F3 136.30(4) 2_657 5_666 ?
F4 K1 F3 136.30(4) 5_667 5_666 ?
F4 K1 F3 81.48(5) . 5_666 ?
F4 K1 F4 57.97(6) 6_565 5_667 ?
F4 K1 F4 57.97(6) . 2_657 ?
F4 K1 F4 71.06(6) 2_657 5_667 ?
F4 K1 F4 98.52(4) 6_565 2_657 ?
F4 K1 F4 71.45(6) 6_565 . ?
F4 K1 F4 98.52(4) . 5_667 ?
F4 K1 F6 79.32(4) 2_657 1_455 ?
F4 K1 F6 79.10(4) . 2_656 ?
F4 K1 F6 123.02(6) 5_667 1_455 ?
F4 K1 F6 123.10(6) 6_565 2_656 ?
F4 K1 F6 105.45(5) 2_657 2_656 ?
F4 K1 F6 105.35(5) . 1_455 ?
F4 K1 F6 123.02(6) 2_657 6_465 ?
F4 K1 F6 176.49(4) 2_657 5_666 ?
F4 K1 F6 176.79(4) 6_565 1_455 ?
F4 K1 F6 105.35(5) 6_565 6_465 ?
F4 K1 F6 105.45(5) 5_667 5_666 ?
F4 K1 F6 123.10(6) . 5_666 ?
F4 K1 F6 79.32(4) 5_667 6_465 ?
F4 K1 F6 79.10(4) 6_565 5_666 ?
F4 K1 F6 176.49(4) 5_667 2_656 ?
F4 K1 F6 176.79(4) . 6_465 ?
F6 K1 Li2 78.44(5) 5_666 5_667 ?
F6 K1 Li2 149.62(5) 6_465 . ?
F6 K1 Li2 78.44(5) 2_656 . ?
F6 K1 Li2 78.47(5) 6_465 5_667 ?
F6 K1 Li2 78.47(5) 1_455 . ?
F6 K1 Li2 149.82(4) 2_656 5_667 ?
F6 K1 Li2 149.82(4) 5_666 . ?
F6 K1 Li2 149.62(5) 1_455 5_667 ?
F6 K1 K1 51.66(3) 5_666 5_566 ?
F6 K1 K1 51.66(3) 2_656 5_566 ?
F6 K1 K1 51.51(3) 1_455 5_566 ?
F6 K1 K1 51.51(3) 6_465 5_566 ?
F6 K1 F3 98.41(5) 1_455 5_666 ?
F6 K1 F3 46.17(4) 2_656 5_666 ?
F6 K1 F3 46.17(4) 5_666 5_666 ?
F6 K1 F3 98.41(5) 6_465 5_666 ?
F6 K1 F6 55.70(6) 2_656 1_455 ?
F6 K1 F6 77.85(6) 6_465 1_455 ?
F6 K1 F6 103.16(4) 5_666 1_455 ?
F6 K1 F6 103.16(4) 2_656 6_465 ?
F6 K1 F6 55.70(6) 5_666 6_465 ?
F6 K1 F6 78.05(6) 5_666 2_656 ?
Li1 Al1 Li2 69.98(10) 7_666 7_667 ?
Li1 Al1 K1 95.83(5) 7_666 5_666 ?
Li1 Al1 K1 128.62(2) 7_666 1_655 ?
Li2 Al1 K1 97.18(4) 7_667 1_655 ?
Li2 Al1 K1 128.38(2) 7_667 5_666 ?
K1 Al1 K1 52.73(2) 5_666 1_655 ?
F1 Al1 Li1 44.28(9) . 7_666 ?
F1 Al1 Li2 114.26(8) . 7_667 ?
F1 Al1 K1 68.93(4) . 5_666 ?
F1 Al1 K1 121.07(4) . 1_655 ?
F2 Al1 Li1 134.22(10) . 7_666 ?
F2 Al1 Li2 64.24(9) . 7_667 ?
F2 Al1 K1 60.10(4) . 1_655 ?
F2 Al1 K1 112.38(5) . 5_666 ?
F2 Al1 F1 178.39(8) . . ?
F3 Al1 Li1 134.27(10) . 7_666 ?
F3 Al1 Li2 155.53(9) . 7_667 ?
F3 Al1 K1 66.00(7) . 1_655 ?
F3 Al1 K1 56.29(7) . 5_666 ?
F3 Al1 F1 90.07(9) . . ?
F3 Al1 F2 91.46(9) . . ?
F4 Al1 Li1 93.37(5) . 7_666 ?
F4 Al1 Li2 94.21(5) . 7_667 ?
F4 Al1 K1 137.87(5) . 1_655 ?
F4 Al1 K1 136.98(5) . 5_666 ?
F4 Al1 F1 89.90(6) . . ?
F4 Al1 F2 89.65(6) . . ?
F4 Al1 F3 88.17(8) . . ?
F4 Al1 F5 92.99(7) . . ?
F4 Al1 F6 175.51(8) . . ?
F5 Al1 Li1 41.15(8) . 7_666 ?
F5 Al1 Li2 28.90(7) . 7_667 ?
F5 Al1 K1 115.51(5) . 1_655 ?
F5 Al1 K1 120.61(5) . 5_666 ?
F5 Al1 F1 85.40(8) . . ?
F5 Al1 F2 93.09(8) . . ?
F5 Al1 F3 175.32(8) . . ?
F6 Al1 Li1 89.78(5) . 7_666 ?
F6 Al1 Li2 89.88(5) . 7_667 ?
F6 Al1 K1 39.36(5) . 1_655 ?
F6 Al1 K1 39.28(5) . 5_666 ?
F6 Al1 F1 90.12(6) . . ?
F6 Al1 F2 90.45(6) . . ?
F6 Al1 F3 87.34(8) . . ?
F6 Al1 F5 91.49(7) . . ?
Al1 F1 Li1 99.64(6) . 7_666 ?
Al1 F1 Li1 99.64(6) 2_656 7_666 ?
Al1 F1 Al1 160.71(13) . 2_656 ?
Al1 F2 Al1 163.71(14) 2_757 . ?
Al1 F3 K1 96.95(7) . 5_666 ?
Al1 F3 K1 96.95(7) 6_565 5_666 ?
Al1 F3 Al1 159.89(13) 6_565 . ?
Li2 F4 K1 92.65(11) . . ?
Li2 F4 K1 92.23(11) . 5_667 ?
K1 F4 K1 81.48(4) . 5_667 ?
Al1 F4 Li2 132.18(15) . . ?
Al1 F4 K1 122.64(7) . . ?
Al1 F4 K1 121.64(7) . 5_667 ?
Li2 F5 Li1 131.5(3) 7_667 7_666 ?
Al1 F5 Li1 104.67(17) . 7_666 ?
Al1 F5 Li2 123.63(17) . 7_667 ?
Li1 F6 K1 95.80(12) . 1_655 ?
Li1 F6 K1 95.99(12) . 5_666 ?
K1 F6 K1 76.84(4) 5_666 1_655 ?
Al1 F6 Li1 136.28(16) . . ?
Al1 F6 K1 117.59(7) . 5_666 ?
Al1 F6 K1 117.52(7) . 1_655 ?

loop_
_geom_bond_atom_site_label_1
_geom_bond_atom_site_label_2
_geom_bond_distance
_geom_bond_site_symmetry_2
_geom_bond_publ_flag
Li1 K1 3.562(5) 5_666 ?
Li1 K1 3.562(5) 1_655 ?
Li1 Al1 3.070(5) 8_565 ?
Li1 Al1 3.070(5) 7_666 ?
Li1 F1 2.174(6) 7_666 ?
Li1 F5 2.088(3) 7_666 ?
Li1 F5 2.088(3) 8_565 ?
Li1 F6 1.858(5) 2_756 ?
Li1 F6 1.858(5) . ?
Li2 K1 3.428(5) . ?
Li2 K1 3.428(5) 5_667 ?
Li2 Al1 3.219(5) 7_667 ?
Li2 Al1 3.219(5) 8_465 ?
Li2 F4 1.857(4) . ?
Li2 F4 1.857(4) 2_657 ?
Li2 F5 1.868(3) 7_667 ?
Li2 F5 1.868(3) 8_465 ?
K1 K1 3.5469(14) 5_566 ?
K1 F3 3.345(2) 5_666 ?
K1 F4 2.7970(16) 6_565 ?
K1 F4 2.7970(16) . ?
K1 F4 2.8102(16) 2_657 ?
K1 F4 2.8102(15) 5_667 ?
K1 F6 2.8569(16) 1_455 ?
K1 F6 2.8569(16) 6_465 ?
K1 F6 2.8509(16) 2_656 ?
K1 F6 2.8509(16) 5_666 ?
Al1 F1 1.8337(7) . ?
Al1 F2 1.8137(7) . ?
Al1 F3 1.8102(8) . ?
Al1 F4 1.7686(17) . ?
Al1 F5 1.7828(17) . ?
Al1 F6 1.7690(18) . ?

loop_
_geom_torsion_atom_site_label_1
_geom_torsion_atom_site_label_2
_geom_torsion_atom_site_label_3
_geom_torsion_atom_site_label_4
_geom_torsion
_geom_torsion_site_symmetry_1
_geom_torsion_site_symmetry_2
_geom_torsion_site_symmetry_3
_geom_torsion_site_symmetry_4
_geom_torsion_publ_flag
Li1 Al1 F1 Al1 180.003(1) 7_666 . . 2_656 ?
Li1 Al1 F2 Al1 -0.48(3) 7_666 . . 2_757 ?
Li1 Al1 F3 K1 61.33(10) 7_666 . . 5_666 ?
Li1 Al1 F3 Al1 -165.3(3) 7_666 . . 6_565 ?
Li1 Al1 F4 Li2 -37.10(12) 7_666 . . . ?
Li1 Al1 F4 K1 -165.40(9) 7_666 . . 5_667 ?
Li1 Al1 F4 K1 93.77(9) 7_666 . . . ?
Li1 Al1 F5 Li2 -175.02(14) 7_666 . . 7_667 ?
Li1 Al1 F6 Li1 36.30(14) 7_666 . . . ?
Li1 Al1 F6 K1 -99.50(9) 7_666 . . 5_666 ?
Li1 Al1 F6 K1 171.50(9) 7_666 . . 1_655 ?
Li2 Al1 F1 Li1 0.36(3) 7_667 . . 7_666 ?
Li2 Al1 F1 Al1 -179.64(3) 7_667 . . 2_656 ?
Li2 Al1 F2 Al1 0.004(1) 7_667 . . 2_757 ?
Li2 Al1 F3 K1 -109.63(16) 7_667 . . 5_666 ?
Li2 Al1 F3 Al1 23.8(5) 7_667 . . 6_565 ?
Li2 Al1 F4 Li2 33.05(12) 7_667 . . . ?
Li2 Al1 F4 K1 -95.25(9) 7_667 . . 5_667 ?
Li2 Al1 F4 K1 163.92(8) 7_667 . . . ?
Li2 Al1 F5 Li1 175.02(14) 7_667 . . 7_666 ?
Li2 Al1 F6 Li1 -33.68(13) 7_667 . . . ?
Li2 Al1 F6 K1 101.51(8) 7_667 . . 1_655 ?
Li2 Al1 F6 K1 -169.48(8) 7_667 . . 5_666 ?
K1 Li1 F6 K1 -77.32(5) 1_655 . . 5_666 ?
K1 Li1 F6 K1 77.32(5) 5_666 . . 1_655 ?
K1 Li1 F6 Al1 141.09(15) 1_655 . . . ?
K1 Li1 F6 Al1 -141.59(15) 5_666 . . . ?
K1 Li2 F4 K1 81.57(5) 5_667 . . . ?
K1 Li2 F4 K1 -81.57(5) . . . 5_667 ?
K1 Li2 F4 Al1 -138.04(13) 5_667 . . . ?
K1 Li2 F4 Al1 140.39(13) . . . . ?
K1 Al1 F1 Li1 -123.43(2) 5_666 . . 7_666 ?
K1 Al1 F1 Li1 -115.21(4) 1_655 . . 7_666 ?
K1 Al1 F1 Al1 64.79(4) 1_655 . . 2_656 ?
K1 Al1 F1 Al1 56.57(2) 5_666 . . 2_656 ?
K1 Al1 F2 Al1 123.15(3) 5_666 . . 2_757 ?
K1 Al1 F2 Al1 115.95(4) 1_655 . . 2_757 ?
K1 Al1 F3 K1 -60.02(4) 1_655 . . 5_666 ?
K1 Al1 F3 Al1 133.4(4) 5_666 . . 6_565 ?
K1 Al1 F3 Al1 73.4(4) 1_655 . . 6_565 ?
K1 Al1 F4 Li2 138.61(7) 1_655 . . . ?
K1 Al1 F4 Li2 -139.34(8) 5_666 . . . ?
K1 Al1 F4 K1 92.35(9) 5_666 . . 5_667 ?
K1 Al1 F4 K1 -90.53(9) 1_655 . . . ?
K1 Al1 F4 K1 -8.48(12) 5_666 . . . ?
K1 Al1 F4 K1 10.30(12) 1_655 . . 5_667 ?
K1 Al1 F5 Li1 60.14(7) 5_666 . . 7_666 ?
K1 Al1 F5 Li1 120.33(5) 1_655 . . 7_666 ?
K1 Al1 F5 Li2 -114.88(8) 5_666 . . 7_667 ?
K1 Al1 F5 Li2 -54.69(10) 1_655 . . 7_667 ?
K1 Al1 F6 Li1 -135.20(16) 1_655 . . . ?
K1 Al1 F6 Li1 135.80(16) 5_666 . . . ?
K1 Al1 F6 K1 -89.00(8) 5_666 . . 1_655 ?
K1 Al1 F6 K1 89.00(8) 1_655 . . 5_666 ?
Al1 Li1 F6 K1 173.32(13) 7_666 . . 1_655 ?
Al1 Li1 F6 K1 95.99(15) 7_666 . . 5_666 ?
Al1 Li1 F6 K1 -95.82(15) 8_565 . . 1_655 ?
Al1 Li1 F6 K1 -173.14(13) 8_565 . . 5_666 ?
Al1 Li1 F6 Al1 -45.6(2) 7_666 . . . ?
Al1 Li1 F6 Al1 45.3(2) 8_565 . . . ?
Al1 Li2 F4 K1 -96.72(13) 8_465 . . . ?
Al1 Li2 F4 K1 -178.29(12) 8_465 . . 5_667 ?
Al1 Li2 F4 K1 178.14(12) 7_667 . . . ?
Al1 Li2 F4 K1 96.58(13) 7_667 . . 5_667 ?
Al1 Li2 F4 Al1 -41.46(18) 7_667 . . . ?
Al1 Li2 F4 Al1 43.67(17) 8_465 . . . ?
F1 Li1 F6 K1 141.28(3) 7_666 . . 5_666 ?
F1 Li1 F6 K1 -141.40(3) 7_666 . . 1_655 ?
F1 Li1 F6 Al1 -0.31(16) 7_666 . . . ?
F1 Al1 F3 K1 64.34(5) . . . 5_666 ?
F1 Al1 F3 Al1 -162.3(4) . . . 6_565 ?
F1 Al1 F4 Li2 -81.27(12) . . . . ?
F1 Al1 F4 K1 150.43(9) . . . 5_667 ?
F1 Al1 F4 K1 49.60(9) . . . . ?
F1 Al1 F5 Li1 -2.04(6) . . . 7_666 ?
F1 Al1 F5 Li2 -177.05(9) . . . 7_667 ?
F1 Al1 F6 Li1 80.58(13) . . . . ?
F1 Al1 F6 K1 -144.22(9) . . . 1_655 ?
F1 Al1 F6 K1 -55.22(9) . . . 5_666 ?
F2 Al1 F3 K1 -116.15(5) . . . 5_666 ?
F2 Al1 F3 Al1 17.2(4) . . . 6_565 ?
F2 Al1 F4 Li2 97.19(12) . . . . ?
F2 Al1 F4 K1 -131.95(9) . . . . ?
F2 Al1 F4 K1 -31.12(10) . . . 5_667 ?
F2 Al1 F5 Li1 178.49(5) . . . 7_666 ?
F2 Al1 F5 Li2 3.48(9) . . . 7_667 ?
F2 Al1 F6 Li1 -97.92(14) . . . . ?
F2 Al1 F6 K1 126.28(9) . . . 5_666 ?
F2 Al1 F6 K1 37.28(9) . . . 1_655 ?
F3 Al1 F1 Li1 -176.90(7) . . . 7_666 ?
F3 Al1 F1 Al1 3.10(7) . . . 2_656 ?
F3 Al1 F2 Al1 177.01(7) . . . 2_757 ?
F3 Al1 F4 Li2 -171.34(12) . . . . ?
F3 Al1 F4 K1 -40.48(9) . . . . ?
F3 Al1 F4 K1 60.36(9) . . . 5_667 ?
F3 Al1 F6 Li1 170.64(13) . . . . ?
F3 Al1 F6 K1 -54.16(9) . . . 1_655 ?
F3 Al1 F6 K1 34.84(9) . . . 5_666 ?
F4 Li2 F4 K1 -40.66(3) 2_657 . . 5_667 ?
F4 Li2 F4 K1 40.91(3) 2_657 . . . ?
F4 Li2 F4 Al1 -178.70(14) 2_657 . . . ?
F4 Al1 F1 Li1 94.93(5) . . . 7_666 ?
F4 Al1 F1 Al1 -85.07(5) . . . 2_656 ?
F4 Al1 F2 Al1 -94.84(5) . . . 2_757 ?
F4 Al1 F3 K1 154.24(7) . . . 5_666 ?
F4 Al1 F3 Al1 -72.4(4) . . . 6_565 ?
F4 Al1 F5 Li1 -91.69(7) . . . 7_666 ?
F4 Al1 F5 Li2 93.29(10) . . . 7_667 ?
F5 Li1 F6 K1 -144.05(15) 8_565 . . 5_666 ?
F5 Li1 F6 K1 -66.73(17) 8_565 . . 1_655 ?
F5 Li1 F6 K1 64.88(18) 7_666 . . 5_666 ?
F5 Li1 F6 K1 142.20(16) 7_666 . . 1_655 ?
F5 Li1 F6 Al1 74.4(2) 8_565 . . . ?
F5 Li1 F6 Al1 -76.7(2) 7_666 . . . ?
F5 Li2 F4 K1 71.97(18) 7_667 . . 5_667 ?
F5 Li2 F4 K1 153.53(17) 7_667 . . . ?
F5 Li2 F4 K1 -70.08(19) 8_465 . . . ?
F5 Li2 F4 K1 -151.64(18) 8_465 . . 5_667 ?
F5 Li2 F4 Al1 70.3(2) 8_465 . . . ?
F5 Li2 F4 Al1 -66.1(2) 7_667 . . . ?
F5 Al1 F1 Li1 1.92(5) . . . 7_666 ?
F5 Al1 F1 Al1 -178.08(5) . . . 2_656 ?
F5 Al1 F2 Al1 -1.86(5) . . . 2_757 ?
F5 Al1 F4 Li2 4.12(12) . . . . ?
F5 Al1 F4 K1 -124.19(8) . . . 5_667 ?
F5 Al1 F4 K1 134.98(7) . . . . ?
F5 Al1 F6 Li1 -4.82(13) . . . . ?
F5 Al1 F6 K1 -140.62(7) . . . 5_666 ?
F5 Al1 F6 K1 130.38(7) . . . 1_655 ?
F6 Li1 F6 K1 -38.72(3) 2_756 . . 5_666 ?
F6 Li1 F6 K1 38.60(3) 2_756 . . 1_655 ?
F6 Li1 F6 Al1 179.69(16) 2_756 . . . ?
F6 Al1 F1 Li1 -89.56(5) . . . 7_666 ?
F6 Al1 F1 Al1 90.44(5) . . . 2_656 ?
F6 Al1 F2 Al1 89.65(5) . . . 2_757 ?
F6 Al1 F3 K1 -25.77(7) . . . 5_666 ?
F6 Al1 F3 Al1 107.6(4) . . . 6_565 ?
F6 Al1 F5 Li1 87.96(7) . . . 7_666 ?
F6 Al1 F5 Li2 -87.06(10) . . . 7_667 ?
